data_4134203
loop_
_publ_author_name
'Shimomura, Keito'
'Kai, Hiroto'
'Nakamura, Yuma'
'Hong, Yongseok'
'Mori, Shigeki'
'Miki, Koji'
'Ohe, Kouichi'
'Notsuka, Yusuke'
'Yamaoka, Yoshihisa'
'Ishida, Masatoshi'
'Kim, Dongho'
'Furuta, Hiroyuki'

_publ_section_title
;
 Bis-Metal Complexes of Doubly N-Confused Dioxohexaphyrins as Potential
 Near Infrared-II Photoacoustic Dyes.
;
_journal_name_full 'Journal of the American Chemical Society'
_journal_paper_doi 10.1021/jacs.9b13475
_journal_year 2020
_chemical_formula_moiety 'C76 H56 F20 N6 O2 Si2, 4(C3 H7 N O), 0.5(H2 O)'
_chemical_formula_sum 'C88 H85 F20 N10 O6.5 Si2'
_chemical_formula_weight 1822.83
_space_group_crystal_system tetragonal
_space_group_IT_number 120
_space_group_name_Hall 'I -4 -2c'
_space_group_name_H-M_alt 'I -4 c 2'
_atom_sites_solution_hydrogens mixed
_atom_sites_solution_primary direct
_atom_sites_solution_secondary difmap
_audit_creation_method SHELXL-2016/6
_cell_angle_alpha 90
_cell_angle_beta 90
_cell_angle_gamma 90
_cell_formula_units_Z 8
_cell_length_a 25.2251(14)
_cell_length_b 25.2251(14)
_cell_length_c 32.2322(10)
_cell_measurement_reflns_used 60717
_cell_measurement_temperature 100(2)
_cell_measurement_theta_max 67.83
_cell_measurement_theta_min 3.50
_cell_volume 20509.5(17)
_computing_cell_refinement 'RAPID AUTO'
_computing_data_collection 'RAPID AUTO (Rigaku, 2010)'
_computing_data_reduction 'RAPID AUTO'
_computing_molecular_graphics 'CrystalStructure 4.2.4 (Rigaku, 2016)'
_computing_publication_material 'CrystalStructure 4.2.4'
_computing_structure_refinement 'SHELXL-2016/6 (Sheldrick, 2016)'
_computing_structure_solution 'SHELXT 2014/5 (Sheldrick, 2014)'
_diffrn_ambient_temperature 100(2)
_diffrn_detector_area_resol_mean 10.000
_diffrn_measured_fraction_theta_full 0.997
_diffrn_measured_fraction_theta_max 0.996
_diffrn_measurement_device_type 'Rigaku R-AXIS RAPID'
_diffrn_measurement_method \w
_diffrn_radiation_type CuK\a
_diffrn_radiation_wavelength 1.54187
_diffrn_reflns_av_R_equivalents 0.0482
_diffrn_reflns_av_unetI/netI 0.0284
_diffrn_reflns_Laue_measured_fraction_full 0.997
_diffrn_reflns_Laue_measured_fraction_max 0.996
_diffrn_reflns_limit_h_max 30
_diffrn_reflns_limit_h_min -30
_diffrn_reflns_limit_k_max 30
_diffrn_reflns_limit_k_min -30
_diffrn_reflns_limit_l_max 38
_diffrn_reflns_limit_l_min -38
_diffrn_reflns_number 116539
_diffrn_reflns_point_group_measured_fraction_full 0.998
_diffrn_reflns_point_group_measured_fraction_max 0.996
_diffrn_reflns_theta_full 67.687
_diffrn_reflns_theta_max 68.140
_diffrn_reflns_theta_min 4.152
_diffrn_source 'Varimax 40 kV 30 mA Rotating anode'
_exptl_absorpt_coefficient_mu 1.076
_exptl_absorpt_correction_T_max 0.917
_exptl_absorpt_correction_T_min 0.654
_exptl_absorpt_correction_type multi-scan
_exptl_absorpt_process_details 'ABSCOR (Rigaku, 1995)'
_exptl_crystal_colour violet
_exptl_crystal_density_diffrn 1.181
_exptl_crystal_density_method 'not measured'
_exptl_crystal_description block
_exptl_crystal_F_000 7544
_exptl_crystal_size_max 0.180
_exptl_crystal_size_mid 0.100
_exptl_crystal_size_min 0.080
_refine_diff_density_max 0.730
_refine_diff_density_min -0.275
_refine_diff_density_rms 0.065
_refine_ls_abs_structure_details
;
 Flack x determined using 2265 quotients [(I+)-(I-)]/[(I+)+(I-)]
 (Parsons, Flack and Wagner, Acta Cryst. B69 (2013) 249-259).
;
_refine_ls_abs_structure_Flack 0.070(13)
_refine_ls_extinction_method none
_refine_ls_goodness_of_fit_ref 1.227
_refine_ls_hydrogen_treatment constr
_refine_ls_matrix_type full
_refine_ls_number_parameters 581
_refine_ls_number_reflns 9341
_refine_ls_number_restraints 440
_refine_ls_restrained_S_all 1.486
_refine_ls_R_factor_all 0.1151
_refine_ls_R_factor_gt 0.0922
_refine_ls_shift/su_max 0.000
_refine_ls_shift/su_mean 0.000
_refine_ls_structure_factor_coef Fsqd
_refine_ls_weighting_details 'w=1/[\s^2^(Fo^2^)+(0.0500P)^2^+40.0000P] where P=(Fo^2^+2Fc^2^)/3'
_refine_ls_weighting_scheme calc
_refine_ls_wR_factor_gt 0.2069
_refine_ls_wR_factor_ref 0.2173
_reflns_Friedel_coverage 0.895
_reflns_Friedel_fraction_full 1.000
_reflns_Friedel_fraction_max 0.997
_reflns_number_gt 6351
_reflns_number_total 9341
_reflns_threshold_expression 'I > 2\s(I)'
_cod_data_source_file ja9b13475_si_003.cif
_cod_data_source_block shelxl
_cod_original_cell_volume 20510(2)
_cod_original_formula_sum 'C88 H85 F20 N10 O6.50 Si2'
_cod_database_code 4134203
_shelx_shelxl_version_number 2016/6
_shelx_space_group_comment
;
The symmetry employed for this shelxl refinement is uniquely defined
by the following loop, which should always be used as a source of
symmetry information in preference to the above space-group names.
They are only intended as comments.
;
_shelx_estimated_absorpt_t_min 0.830
_shelx_estimated_absorpt_t_max 0.919

loop_
_space_group_symop_operation_xyz
'x, y, z'
'-x, -y, z'
'-x, y, z+1/2'
'x, -y, z+1/2'
'-y, x, -z'
'y, -x, -z'
'y, x, -z+1/2'
'-y, -x, -z+1/2'
'x+1/2, y+1/2, z+1/2'
'-x+1/2, -y+1/2, z+1/2'
'-x+1/2, y+1/2, z+1'
'x+1/2, -y+1/2, z+1'
'-y+1/2, x+1/2, -z+1/2'
'y+1/2, -x+1/2, -z+1/2'
'y+1/2, x+1/2, -z+1'
'-y+1/2, -x+1/2, -z+1'

loop_
_atom_site_label
_atom_site_type_symbol
_atom_site_fract_x
_atom_site_fract_y
_atom_site_fract_z
_atom_site_U_iso_or_equiv
_atom_site_adp_type
_atom_site_occupancy
_atom_site_site_symmetry_order
_atom_site_calc_flag
_atom_site_refinement_flags_posn
_atom_site_refinement_flags_adp
_atom_site_refinement_flags_occupancy
_atom_site_disorder_assembly
_atom_site_disorder_group
Si1 Si 0.82425(13) 0.42709(14) 0.32720(12) 0.1183(12) Uani 1 1 d . . . . .
F1 F 0.4531(4) 0.7643(2) 0.4807(2) 0.151(3) Uani 1 1 d . . . . .
F2 F 0.4450(4) 0.8669(2) 0.4998(2) 0.171(4) Uani 1 1 d . . . . .
F3 F 0.4463(2) 0.94158(19) 0.4375(2) 0.1108(19) Uani 1 1 d . . . . .
F4 F 0.4549(3) 0.9097(2) 0.3578(2) 0.1084(18) Uani 1 1 d . . . . .
F5 F 0.4659(3) 0.8063(2) 0.33959(18) 0.1059(17) Uani 1 1 d . . . . .
F6 F 0.7174(3) 0.5802(3) 0.4360(2) 0.125(2) Uani 1 1 d . U . . .
F7 F 0.8169(3) 0.6040(4) 0.4175(3) 0.183(4) Uani 1 1 d . U . . .
F8 F 0.8392(3) 0.6600(3) 0.3468(3) 0.164(3) Uani 1 1 d . U . . .
F9 F 0.7582(3) 0.6946(3) 0.2997(3) 0.165(3) Uani 1 1 d . U . . .
F10 F 0.6577(2) 0.6695(2) 0.3169(2) 0.1104(18) Uani 1 1 d . U . . .
N1 N 0.4181(3) 0.6420(2) 0.3865(2) 0.0744(18) Uani 1 1 d . . . . .
N3 N 0.6470(3) 0.5169(2) 0.3738(2) 0.0709(17) Uani 1 1 d . . . . .
H3N H 0.677390 0.523040 0.361323 0.085 Uiso 1 1 calc R U . . .
C1 C 0.3674(4) 0.6340(4) 0.3770(3) 0.082(3) Uani 1 1 d . . . . .
C2 C 0.3351(4) 0.6809(4) 0.3754(4) 0.110(4) Uani 1 1 d . . . . .
H2 H 0.298416 0.683687 0.369140 0.132 Uiso 1 1 calc R U . . .
C3 C 0.3681(4) 0.7187(4) 0.3847(4) 0.111(4) Uani 1 1 d . . . . .
H3 H 0.359879 0.755345 0.386891 0.134 Uiso 1 1 calc R U . . .
C4 C 0.4188(4) 0.6953(3) 0.3911(3) 0.082(3) Uani 1 1 d . . . . .
C5 C 0.4671(4) 0.7245(3) 0.3996(3) 0.076(2) Uani 1 1 d . . . . .
C6 C 0.5177(4) 0.7029(3) 0.4008(2) 0.071(2) Uani 1 1 d . . . . .
C7 C 0.5362(3) 0.6512(3) 0.3919(3) 0.069(2) Uani 1 1 d . . . . .
H7 H 0.514560 0.621732 0.384775 0.083 Uiso 1 1 calc R U . . .
C8 C 0.5909(3) 0.6502(3) 0.3951(2) 0.070(2) Uani 1 1 d . . . . .
C9 C 0.6080(4) 0.7033(3) 0.4068(3) 0.080(2) Uani 0.5 1 d . . P A 1
O1 O 0.6480(5) 0.7207(4) 0.4211(4) 0.085(3) Uani 0.5 1 d . . P A 1
N2 N 0.5627(4) 0.7335(3) 0.4109(3) 0.081(2) Uani 0.5 1 d . . P A 1
H2A H 0.561988 0.766947 0.418639 0.098 Uiso 0.5 1 calc R U P A 1
N102 N 0.6080(4) 0.7033(3) 0.4068(3) 0.080(2) Uani 0.5 1 d . . P A 2
H102 H 0.640837 0.713961 0.410580 0.096 Uiso 0.5 1 calc R U P A 2
O101 O 0.5717(5) 0.7816(4) 0.4204(4) 0.090(4) Uani 0.5 1 d . . P A 2
C109 C 0.5627(4) 0.7335(3) 0.4109(3) 0.081(2) Uani 0.5 1 d . . P A 2
C10 C 0.6275(3) 0.6089(3) 0.3873(2) 0.069(2) Uani 1 1 d . . . . .
C11 C 0.6131(3) 0.5554(3) 0.3882(2) 0.0662(19) Uani 1 1 d . . . . .
C12 C 0.5719(3) 0.5293(3) 0.4081(3) 0.072(2) Uani 1 1 d . . . . .
H12 H 0.543518 0.545734 0.422601 0.087 Uiso 1 1 calc R U . . .
C13 C 0.5790(3) 0.4759(3) 0.4033(3) 0.072(2) Uani 1 1 d . . . . .
H13 H 0.555862 0.448801 0.412934 0.086 Uiso 1 1 calc R U . . .
C14 C 0.6269(3) 0.4682(3) 0.3813(3) 0.069(2) Uani 1 1 d . . . . .
C15 C 0.6553(3) 0.4228(3) 0.3704(3) 0.072(2) Uani 1 1 d . . . . .
C16 C 0.4595(3) 0.7810(3) 0.4090(3) 0.075(2) Uani 1 1 d . . . . .
C17 C 0.4535(5) 0.7990(4) 0.4504(3) 0.098(3) Uani 1 1 d . . . . .
C18 C 0.4491(5) 0.8526(4) 0.4595(4) 0.103(3) Uani 1 1 d . . . . .
C19 C 0.4507(4) 0.8895(3) 0.4294(4) 0.094(3) Uani 1 1 d . . . . .
C20 C 0.4556(4) 0.8737(3) 0.3894(3) 0.079(2) Uani 1 1 d . . . . .
C21 C 0.4590(4) 0.8204(4) 0.3807(3) 0.080(2) Uani 1 1 d . . . . .
C22 C 0.6847(4) 0.6234(3) 0.3780(3) 0.081(2) Uani 1 1 d . U . . .
C23 C 0.7254(4) 0.6068(4) 0.4022(4) 0.097(3) Uani 1 1 d . U . . .
C24 C 0.7789(5) 0.6189(6) 0.3928(5) 0.123(3) Uani 1 1 d . U . . .
C25 C 0.7870(5) 0.6491(5) 0.3564(5) 0.117(3) Uani 1 1 d . U . . .
C26 C 0.7498(5) 0.6663(5) 0.3319(4) 0.110(3) Uani 1 1 d . U . . .
C27 C 0.6959(4) 0.6524(4) 0.3438(4) 0.092(3) Uani 1 1 d . U . . .
C28 C 0.7095(4) 0.4265(3) 0.3552(3) 0.081(2) Uani 1 1 d . . . . .
C29 C 0.7536(4) 0.4280(3) 0.3427(3) 0.082(2) Uani 1 1 d . . . . .
C30 C 0.8385(5) 0.4765(5) 0.2878(5) 0.146(5) Uani 1 1 d D U . . .
H30 H 0.807678 0.472770 0.268555 0.176 Uiso 1 1 calc R U . . .
C31 C 0.8334(6) 0.5343(5) 0.3024(6) 0.163(6) Uani 1 1 d D U . . .
H31A H 0.856125 0.539947 0.326632 0.244 Uiso 1 1 calc R U . . .
H31B H 0.796483 0.541634 0.309760 0.244 Uiso 1 1 calc R U . . .
H31C H 0.844463 0.558099 0.279941 0.244 Uiso 1 1 calc R U . . .
C32 C 0.8871(6) 0.4683(6) 0.2581(6) 0.178(7) Uani 1 1 d D U . . .
H32A H 0.878597 0.482614 0.230581 0.267 Uiso 1 1 calc R U . . .
H32B H 0.894913 0.430390 0.255714 0.267 Uiso 1 1 calc R U . . .
H32C H 0.918066 0.486843 0.269312 0.267 Uiso 1 1 calc R U . . .
C33 C 0.8441(6) 0.3628(6) 0.3108(5) 0.167(5) Uani 1 1 d D U . . .
H33 H 0.882382 0.362406 0.302719 0.200 Uiso 1 1 calc R U . . .
C34 C 0.8317(6) 0.3179(7) 0.3441(5) 0.190(8) Uani 1 1 d D U . . .
H34A H 0.807741 0.291617 0.331892 0.285 Uiso 1 1 calc R U . . .
H34B H 0.814973 0.333873 0.368491 0.285 Uiso 1 1 calc R U . . .
H34C H 0.864863 0.300568 0.352328 0.285 Uiso 1 1 calc R U . . .
C35 C 0.8071(9) 0.3524(9) 0.2719(6) 0.241(10) Uani 1 1 d D U . . .
H35A H 0.821183 0.322538 0.255783 0.362 Uiso 1 1 calc R U . . .
H35B H 0.806208 0.384162 0.254391 0.362 Uiso 1 1 calc R U . . .
H35C H 0.771186 0.343988 0.281325 0.362 Uiso 1 1 calc R U . . .
C36 C 0.8654(7) 0.4498(10) 0.3750(7) 0.217(8) Uani 1 1 d D U . . .
H36 H 0.862059 0.414623 0.389011 0.261 Uiso 1 1 calc R U . . .
C37 C 0.9269(6) 0.4454(8) 0.3717(7) 0.205(8) Uani 1 1 d D U . . .
H37A H 0.939136 0.464809 0.347193 0.308 Uiso 1 1 calc R U . . .
H37B H 0.936955 0.408006 0.369238 0.308 Uiso 1 1 calc R U . . .
H37C H 0.943125 0.460555 0.396633 0.308 Uiso 1 1 calc R U . . .
C38 C 0.8409(7) 0.4774(10) 0.4088(7) 0.255(11) Uani 1 1 d D U . . .
H38A H 0.833767 0.452520 0.431413 0.382 Uiso 1 1 calc R U . . .
H38B H 0.807479 0.493206 0.399350 0.382 Uiso 1 1 calc R U . . .
H38C H 0.864642 0.505479 0.418626 0.382 Uiso 1 1 calc R U . . .
O2 O 0.6985(3) 0.5448(3) 0.3002(2) 0.0936(19) Uani 1 1 d . . . . .
C39 C 0.6889(4) 0.5097(5) 0.2764(4) 0.098(3) Uani 1 1 d . . . . .
H39 H 0.670275 0.480409 0.287734 0.118 Uiso 1 1 calc R U . . .
N4 N 0.7009(3) 0.5059(4) 0.2353(3) 0.098(2) Uani 1 1 d . . . . .
C40 C 0.6888(6) 0.4572(5) 0.2108(4) 0.137(5) Uani 1 1 d . . . . .
H40A H 0.669934 0.467117 0.185346 0.164 Uiso 1 1 calc R U . . .
H40B H 0.666493 0.433467 0.227351 0.164 Uiso 1 1 calc R U . . .
H40C H 0.721902 0.439167 0.203584 0.164 Uiso 1 1 calc R U . . .
C41 C 0.7294(5) 0.5496(5) 0.2174(4) 0.123(4) Uani 1 1 d . . . . .
H41A H 0.736231 0.576296 0.238812 0.148 Uiso 1 1 calc R U . . .
H41B H 0.708172 0.565398 0.195106 0.148 Uiso 1 1 calc R U . . .
H41C H 0.763119 0.536933 0.206049 0.148 Uiso 1 1 calc R U . . .
O3 O 0.5994(7) 0.4994(8) 0.5214(5) 0.267(7) Uani 1 1 d D U . . .
C42 C 0.6461(9) 0.4834(10) 0.5020(7) 0.208(6) Uani 1 1 d D U . . .
H42 H 0.672364 0.509775 0.497602 0.249 Uiso 1 1 calc R U . . .
N5 N 0.6579(7) 0.4328(8) 0.4886(5) 0.192(5) Uani 1 1 d D U . . .
C43 C 0.6228(7) 0.3895(7) 0.4939(4) 0.173(5) Uani 1 1 d D U . . .
H43A H 0.619677 0.381216 0.523518 0.260 Uiso 1 1 calc R U . . .
H43B H 0.636705 0.358573 0.479093 0.260 Uiso 1 1 calc R U . . .
H43C H 0.587897 0.398823 0.482815 0.260 Uiso 1 1 calc R U . . .
C44 C 0.7117(8) 0.4217(9) 0.4754(5) 0.193(6) Uani 1 1 d D U . . .
H44A H 0.718811 0.440066 0.449258 0.290 Uiso 1 1 calc R U . . .
H44B H 0.715963 0.383386 0.471450 0.290 Uiso 1 1 calc R U . . .
H44C H 0.736554 0.433991 0.496689 0.290 Uiso 1 1 calc R U . . .
O4 O 0.500000 0.500000 0.500000 0.208(9) Uani 1 4 d DS TU P . .
H4 H 0.461165 0.525544 0.497639 0.312 Uiso 0.5 1 d D U P . .

loop_
_atom_site_aniso_label
_atom_site_aniso_U_11
_atom_site_aniso_U_22
_atom_site_aniso_U_33
_atom_site_aniso_U_23
_atom_site_aniso_U_13
_atom_site_aniso_U_12
Si1 0.101(2) 0.117(2) 0.137(3) 0.024(2) 0.029(2) 0.0486(18)
F1 0.279(10) 0.075(4) 0.101(4) 0.002(3) 0.050(5) 0.027(5)
F2 0.312(11) 0.078(4) 0.123(5) -0.024(4) 0.068(7) 0.022(5)
F3 0.113(4) 0.056(3) 0.164(5) -0.018(3) 0.013(4) 0.007(3)
F4 0.133(5) 0.060(3) 0.132(5) 0.010(3) 0.004(4) 0.004(3)
F5 0.142(5) 0.075(3) 0.101(4) 0.006(3) 0.004(4) 0.000(3)
F6 0.110(5) 0.153(6) 0.114(5) 0.006(4) -0.024(4) 0.002(4)
F7 0.101(5) 0.215(9) 0.234(9) -0.027(7) -0.061(6) -0.002(5)
F8 0.086(4) 0.142(6) 0.264(9) -0.071(6) 0.040(5) -0.039(4)
F9 0.152(6) 0.120(5) 0.224(8) 0.030(5) 0.100(6) -0.013(4)
F10 0.097(4) 0.108(4) 0.126(5) 0.030(4) 0.031(3) 0.001(3)
N1 0.085(5) 0.057(4) 0.081(5) -0.004(3) 0.008(4) -0.002(3)
N3 0.069(4) 0.054(4) 0.089(5) 0.001(3) -0.001(4) 0.001(3)
C1 0.090(7) 0.074(6) 0.082(6) 0.010(5) 0.015(5) 0.014(5)
C2 0.091(7) 0.066(6) 0.174(11) 0.006(7) 0.003(7) 0.013(5)
C3 0.086(7) 0.048(5) 0.200(13) -0.003(6) 0.002(7) 0.014(5)
C4 0.079(6) 0.055(5) 0.112(7) 0.000(5) 0.014(5) 0.009(4)
C5 0.093(6) 0.062(5) 0.074(5) -0.004(4) 0.013(5) -0.002(4)
C6 0.089(6) 0.053(4) 0.070(5) 0.004(4) 0.020(4) 0.000(4)
C7 0.083(6) 0.052(4) 0.074(5) -0.001(4) 0.017(4) -0.007(4)
C8 0.083(6) 0.057(4) 0.071(5) -0.004(4) 0.008(4) -0.004(4)
C9 0.086(6) 0.050(4) 0.106(6) -0.002(4) 0.007(5) -0.014(4)
O1 0.083(8) 0.049(6) 0.124(10) -0.011(6) -0.002(7) 0.002(6)
N2 0.102(6) 0.053(4) 0.089(5) -0.011(4) 0.004(5) -0.001(4)
N102 0.086(6) 0.050(4) 0.106(6) -0.002(4) 0.007(5) -0.014(4)
O101 0.083(8) 0.051(6) 0.137(11) -0.014(7) 0.015(7) -0.017(6)
C109 0.102(6) 0.053(4) 0.089(5) -0.011(4) 0.004(5) -0.001(4)
C10 0.076(5) 0.061(5) 0.070(5) -0.001(4) 0.002(4) -0.001(4)
C11 0.077(5) 0.060(4) 0.062(4) -0.004(4) 0.004(4) -0.004(4)
C12 0.078(5) 0.063(5) 0.076(5) -0.003(4) 0.005(4) -0.002(4)
C13 0.073(5) 0.057(4) 0.085(6) -0.004(4) 0.002(4) 0.001(4)
C14 0.081(5) 0.059(5) 0.067(5) 0.003(4) 0.001(4) 0.004(4)
C15 0.076(5) 0.058(4) 0.082(6) -0.002(4) -0.001(4) 0.009(4)
C16 0.076(5) 0.047(4) 0.104(6) 0.006(4) 0.028(5) 0.005(4)
C17 0.132(9) 0.066(6) 0.096(7) 0.005(5) 0.041(6) 0.003(5)
C18 0.124(9) 0.077(6) 0.106(8) -0.010(6) 0.037(7) 0.012(6)
C19 0.076(6) 0.050(5) 0.156(10) -0.009(6) 0.019(6) 0.010(4)
C20 0.083(6) 0.047(4) 0.106(7) 0.007(5) 0.004(5) 0.004(4)
C21 0.080(6) 0.069(5) 0.092(7) -0.005(5) -0.001(5) -0.006(4)
C22 0.071(5) 0.062(5) 0.109(6) -0.011(4) 0.001(4) -0.004(4)
C23 0.087(5) 0.092(6) 0.111(7) -0.011(5) -0.011(5) -0.008(5)
C24 0.081(6) 0.131(9) 0.155(9) -0.039(6) -0.009(6) 0.013(6)
C25 0.075(5) 0.111(8) 0.167(9) -0.046(6) 0.022(6) -0.024(5)
C26 0.092(6) 0.094(7) 0.145(8) -0.009(6) 0.040(6) -0.008(5)
C27 0.076(5) 0.075(5) 0.125(7) 0.006(5) 0.016(5) -0.004(4)
C28 0.101(7) 0.058(5) 0.085(6) -0.005(4) -0.008(5) 0.020(5)
C29 0.077(6) 0.071(5) 0.099(7) 0.000(5) 0.012(5) 0.015(4)
C30 0.102(8) 0.106(8) 0.232(14) 0.011(9) 0.034(8) 0.012(7)
C31 0.121(10) 0.111(9) 0.255(18) -0.015(10) 0.026(11) -0.009(8)
C32 0.159(13) 0.167(14) 0.209(16) 0.011(12) 0.055(11) 0.027(10)
C33 0.148(11) 0.152(12) 0.200(13) -0.002(10) 0.022(10) 0.015(9)
C34 0.170(13) 0.213(16) 0.188(14) 0.064(11) 0.070(11) 0.110(12)
C35 0.32(2) 0.233(19) 0.169(14) -0.098(13) 0.019(13) 0.017(18)
C36 0.129(10) 0.281(19) 0.242(17) -0.060(14) -0.030(12) 0.020(12)
C37 0.128(10) 0.209(17) 0.28(2) -0.072(16) -0.052(12) 0.009(11)
C38 0.138(13) 0.37(3) 0.26(2) -0.150(19) -0.050(13) 0.006(15)
O2 0.098(5) 0.069(4) 0.114(5) -0.017(4) 0.019(4) -0.005(3)
C39 0.091(7) 0.099(8) 0.104(8) 0.013(7) 0.014(6) 0.008(6)
N4 0.106(6) 0.095(6) 0.093(6) 0.007(5) -0.003(5) -0.009(5)
C40 0.156(12) 0.151(12) 0.104(8) -0.025(8) 0.013(8) -0.059(9)
C41 0.115(9) 0.112(9) 0.142(10) 0.038(8) 0.027(8) 0.003(7)
O3 0.245(13) 0.332(15) 0.224(12) 0.022(12) 0.004(10) 0.006(12)
C42 0.205(10) 0.239(10) 0.179(9) 0.036(9) -0.018(8) 0.005(9)
N5 0.195(8) 0.227(9) 0.154(8) 0.027(8) -0.025(7) -0.013(8)
C43 0.189(12) 0.220(13) 0.110(9) 0.048(10) -0.017(9) -0.020(10)
C44 0.190(11) 0.266(15) 0.124(10) 0.033(10) -0.021(10) -0.026(11)
O4 0.224(13) 0.224(13) 0.177(16) 0.000 0.000 0.000

loop_
_atom_type_symbol
_atom_type_description
_atom_type_scat_dispersion_real
_atom_type_scat_dispersion_imag
_atom_type_scat_source
C C 0.0181 0.0091 'International Tables Vol C Tables 4.2.6.8 and 6.1.1.4'
H H 0.0000 0.0000 'International Tables Vol C Tables 4.2.6.8 and 6.1.1.4'
F F 0.0727 0.0534 'International Tables Vol C Tables 4.2.6.8 and 6.1.1.4'
N N 0.0311 0.0180 'International Tables Vol C Tables 4.2.6.8 and 6.1.1.4'
O O 0.0492 0.0322 'International Tables Vol C Tables 4.2.6.8 and 6.1.1.4'
Si Si 0.2541 0.3302 'International Tables Vol C Tables 4.2.6.8 and 6.1.1.4'

loop_
_geom_angle_atom_site_label_1
_geom_angle_atom_site_label_2
_geom_angle_atom_site_label_3
_geom_angle
_geom_angle_site_symmetry_1
_geom_angle_site_symmetry_3
_geom_angle_publ_flag
C33 Si1 C30 111.3(7) . . ?
C33 Si1 C29 111.3(6) . . ?
C30 Si1 C29 111.8(5) . . ?
C33 Si1 C36 110.7(9) . . ?
C30 Si1 C36 104.2(10) . . ?
C29 Si1 C36 107.3(7) . . ?
C1 N1 C4 100.8(7) . . ?
C14 N3 C11 110.5(7) . . ?
C14 N3 H3N 124.7 . . ?
C11 N3 H3N 124.7 . . ?
N1 C1 C2 115.3(9) . . ?
N1 C1 C15 121.6(7) . 2_665 ?
C2 C1 C15 123.0(9) . 2_665 ?
C3 C2 C1 103.4(10) . . ?
C3 C2 H2 128.3 . . ?
C1 C2 H2 128.3 . . ?
C2 C3 C4 107.8(8) . . ?
C2 C3 H3 126.1 . . ?
C4 C3 H3 126.1 . . ?
N1 C4 C3 112.6(8) . . ?
N1 C4 C5 122.4(8) . . ?
C3 C4 C5 124.9(8) . . ?
C6 C5 C4 125.3(8) . . ?
C6 C5 C16 119.6(8) . . ?
C4 C5 C16 115.0(8) . . ?
C5 C6 C109 122.0(7) . . ?
C5 C6 N2 122.0(7) . . ?
C5 C6 C7 131.3(8) . . ?
C109 C6 C7 106.6(8) . . ?
N2 C6 C7 106.6(8) . . ?
C8 C7 C6 109.3(7) . . ?
C8 C7 H7 125.3 . . ?
C6 C7 H7 125.3 . . ?
C7 C8 C10 130.5(7) . . ?
C7 C8 C9 107.4(7) . . ?
C10 C8 C9 122.1(8) . . ?
C7 C8 N102 107.4(7) . . ?
C10 C8 N102 122.1(8) . . ?
O1 C9 N2 117.3(9) . . ?
O1 C9 C8 133.6(9) . . ?
N2 C9 C8 106.7(8) . . ?
C9 N2 C6 109.9(7) . . ?
C9 N2 H2A 125.0 . . ?
C6 N2 H2A 125.0 . . ?
C109 N102 C8 106.7(8) . . ?
C109 N102 H102 126.6 . . ?
C8 N102 H102 126.6 . . ?
O101 C109 N102 113.7(9) . . ?
O101 C109 C6 136.2(9) . . ?
N102 C109 C6 109.9(7) . . ?
C11 C10 C8 122.6(8) . . ?
C11 C10 C22 118.9(7) . . ?
C8 C10 C22 118.5(7) . . ?
N3 C11 C12 106.6(7) . . ?
N3 C11 C10 121.0(7) . . ?
C12 C11 C10 131.5(8) . . ?
C13 C12 C11 108.5(8) . . ?
C13 C12 H12 125.7 . . ?
C11 C12 H12 125.7 . . ?
C12 C13 C14 107.6(8) . . ?
C12 C13 H13 126.2 . . ?
C14 C13 H13 126.2 . . ?
N3 C14 C15 120.7(8) . . ?
N3 C14 C13 106.6(7) . . ?
C15 C14 C13 132.5(8) . . ?
C14 C15 C28 120.9(8) . . ?
C14 C15 C1 122.2(8) . 2_665 ?
C28 C15 C1 116.7(7) . 2_665 ?
C21 C16 C17 113.5(8) . . ?
C21 C16 C5 125.2(9) . . ?
C17 C16 C5 121.2(8) . . ?
F1 C17 C18 119.4(10) . . ?
F1 C17 C16 119.2(8) . . ?
C18 C17 C16 121.4(9) . . ?
C19 C18 F2 120.6(10) . . ?
C19 C18 C17 121.2(10) . . ?
F2 C18 C17 118.1(10) . . ?
F3 C19 C18 122.2(11) . . ?
F3 C19 C20 118.7(10) . . ?
C18 C19 C20 119.1(9) . . ?
C19 C20 F4 120.9(8) . . ?
C19 C20 C21 119.0(9) . . ?
F4 C20 C21 120.0(9) . . ?
C16 C21 C20 125.8(10) . . ?
C16 C21 F5 117.2(8) . . ?
C20 C21 F5 116.9(8) . . ?
C27 C22 C23 118.6(10) . . ?
C27 C22 C10 119.1(9) . . ?
C23 C22 C10 122.2(9) . . ?
F6 C23 C22 121.7(10) . . ?
F6 C23 C24 116.2(11) . . ?
C22 C23 C24 122.1(12) . . ?
F7 C24 C25 123.8(13) . . ?
F7 C24 C23 120.5(15) . . ?
C25 C24 C23 115.7(12) . . ?
C26 C25 F8 119.1(14) . . ?
C26 C25 C24 125.3(11) . . ?
F8 C25 C24 115.6(13) . . ?
F9 C26 C25 123.9(12) . . ?
F9 C26 C27 120.4(13) . . ?
C25 C26 C27 115.7(12) . . ?
C22 C27 F10 122.9(8) . . ?
C22 C27 C26 122.6(11) . . ?
F10 C27 C26 114.5(10) . . ?
C29 C28 C15 178.2(9) . . ?
C28 C29 Si1 175.0(9) . . ?
C31 C30 C32 112.1(11) . . ?
C31 C30 Si1 115.0(12) . . ?
C32 C30 Si1 119.4(9) . . ?
C31 C30 H30 102.4 . . ?
C32 C30 H30 102.4 . . ?
Si1 C30 H30 102.4 . . ?
C30 C31 H31A 109.5 . . ?
C30 C31 H31B 109.5 . . ?
H31A C31 H31B 109.5 . . ?
C30 C31 H31C 109.5 . . ?
H31A C31 H31C 109.5 . . ?
H31B C31 H31C 109.5 . . ?
C30 C32 H32A 109.5 . . ?
C30 C32 H32B 109.5 . . ?
H32A C32 H32B 109.5 . . ?
C30 C32 H32C 109.5 . . ?
H32A C32 H32C 109.5 . . ?
H32B C32 H32C 109.5 . . ?
C35 C33 C34 107.5(15) . . ?
C35 C33 Si1 102.7(11) . . ?
C34 C33 Si1 113.2(12) . . ?
C35 C33 H33 111.0 . . ?
C34 C33 H33 111.0 . . ?
Si1 C33 H33 111.0 . . ?
C33 C34 H34A 109.5 . . ?
C33 C34 H34B 109.5 . . ?
H34A C34 H34B 109.5 . . ?
C33 C34 H34C 109.5 . . ?
H34A C34 H34C 109.5 . . ?
H34B C34 H34C 109.5 . . ?
C33 C35 H35A 109.5 . . ?
C33 C35 H35B 109.5 . . ?
H35A C35 H35B 109.5 . . ?
C33 C35 H35C 109.5 . . ?
H35A C35 H35C 109.5 . . ?
H35B C35 H35C 109.5 . . ?
C38 C36 C37 121.1(16) . . ?
C38 C36 Si1 121.0(13) . . ?
C37 C36 Si1 117.2(14) . . ?
C38 C36 H36 92.9 . . ?
C37 C36 H36 92.9 . . ?
Si1 C36 H36 92.9 . . ?
C36 C37 H37A 109.5 . . ?
C36 C37 H37B 109.5 . . ?
H37A C37 H37B 109.5 . . ?
C36 C37 H37C 109.5 . . ?
H37A C37 H37C 109.5 . . ?
H37B C37 H37C 109.5 . . ?
C36 C38 H38A 109.5 . . ?
C36 C38 H38B 109.5 . . ?
H38A C38 H38B 109.5 . . ?
C36 C38 H38C 109.5 . . ?
H38A C38 H38C 109.5 . . ?
H38B C38 H38C 109.5 . . ?
O2 C39 N4 129.3(11) . . ?
O2 C39 H39 115.4 . . ?
N4 C39 H39 115.4 . . ?
C39 N4 C41 116.5(10) . . ?
C39 N4 C40 121.9(9) . . ?
C41 N4 C40 121.5(9) . . ?
N4 C40 H40A 109.5 . . ?
N4 C40 H40B 109.5 . . ?
H40A C40 H40B 109.5 . . ?
N4 C40 H40C 109.5 . . ?
H40A C40 H40C 109.5 . . ?
H40B C40 H40C 109.5 . . ?
N4 C41 H41A 109.5 . . ?
N4 C41 H41B 109.5 . . ?
H41A C41 H41B 109.5 . . ?
N4 C41 H41C 109.5 . . ?
H41A C41 H41C 109.5 . . ?
H41B C41 H41C 109.5 . . ?
N5 C42 O3 126(2) . . ?
N5 C42 H42 116.9 . . ?
O3 C42 H42 116.9 . . ?
C42 N5 C43 123(2) . . ?
C42 N5 C44 118(2) . . ?
C43 N5 C44 118.1(19) . . ?
N5 C43 H43A 109.5 . . ?
N5 C43 H43B 109.5 . . ?
H43A C43 H43B 109.5 . . ?
N5 C43 H43C 109.5 . . ?
H43A C43 H43C 109.5 . . ?
H43B C43 H43C 109.5 . . ?
N5 C44 H44A 109.5 . . ?
N5 C44 H44B 109.5 . . ?
H44A C44 H44B 109.5 . . ?
N5 C44 H44C 109.5 . . ?
H44A C44 H44C 109.5 . . ?
H44B C44 H44C 109.5 . . ?

loop_
_geom_bond_atom_site_label_1
_geom_bond_atom_site_label_2
_geom_bond_distance
_geom_bond_site_symmetry_2
_geom_bond_publ_flag
Si1 C33 1.777(16) . ?
Si1 C30 1.815(15) . ?
Si1 C29 1.852(10) . ?
Si1 C36 1.94(2) . ?
F1 C17 1.314(11) . ?
F2 C18 1.353(13) . ?
F3 C19 1.344(10) . ?
F4 C20 1.365(10) . ?
F5 C21 1.384(10) . ?
F6 C23 1.296(13) . ?
F7 C24 1.303(14) . ?
F8 C25 1.378(12) . ?
F9 C26 1.276(14) . ?
F10 C27 1.366(12) . ?
N1 C1 1.331(11) . ?
N1 C4 1.354(10) . ?
N3 C14 1.348(9) . ?
N3 C11 1.376(10) . ?
N3 H3N 0.8800 . ?
C1 C2 1.439(12) . ?
C1 C15 1.557(12) 2_665 ?
C2 C3 1.300(14) . ?
C2 H2 0.9500 . ?
C3 C4 1.423(13) . ?
C3 H3 0.9500 . ?
C4 C5 1.449(13) . ?
C5 C6 1.389(12) . ?
C5 C16 1.470(11) . ?
C6 C109 1.412(11) . ?
C6 N2 1.412(11) . ?
C6 C7 1.415(11) . ?
C7 C8 1.383(11) . ?
C7 H7 0.9500 . ?
C8 C10 1.415(11) . ?
C8 C9 1.456(11) . ?
C8 N102 1.456(11) . ?
C9 O1 1.194(13) . ?
C9 N2 1.380(11) . ?
N2 H2A 0.8800 . ?
N102 C109 1.380(11) . ?
N102 H102 0.8800 . ?
O101 C109 1.273(12) . ?
C10 C11 1.396(10) . ?
C10 C22 1.519(12) . ?
C11 C12 1.389(11) . ?
C12 C13 1.368(11) . ?
C12 H12 0.9500 . ?
C13 C14 1.416(12) . ?
C13 H13 0.9500 . ?
C14 C15 1.395(11) . ?
C15 C28 1.457(13) . ?
C16 C21 1.346(12) . ?
C16 C17 1.417(13) . ?
C17 C18 1.387(13) . ?
C18 C19 1.345(15) . ?
C19 C20 1.357(14) . ?
C20 C21 1.377(12) . ?
C22 C27 1.354(14) . ?
C22 C23 1.355(14) . ?
C23 C24 1.416(16) . ?
C24 C25 1.413(19) . ?
C25 C26 1.303(17) . ?
C26 C27 1.456(14) . ?
C28 C29 1.181(12) . ?
C30 C31 1.535(15) . ?
C30 C32 1.570(16) . ?
C30 H30 1.0000 . ?
C31 H31A 0.9800 . ?
C31 H31B 0.9800 . ?
C31 H31C 0.9800 . ?
C32 H32A 0.9800 . ?
C32 H32B 0.9800 . ?
C32 H32C 0.9800 . ?
C33 C35 1.587(19) . ?
C33 C34 1.590(17) . ?
C33 H33 1.0000 . ?
C34 H34A 0.9800 . ?
C34 H34B 0.9800 . ?
C34 H34C 0.9800 . ?
C35 H35A 0.9800 . ?
C35 H35B 0.9800 . ?
C35 H35C 0.9800 . ?
C36 C38 1.433(18) . ?
C36 C37 1.557(17) . ?
C36 H36 1.0000 . ?
C37 H37A 0.9800 . ?
C37 H37B 0.9800 . ?
C37 H37C 0.9800 . ?
C38 H38A 0.9800 . ?
C38 H38B 0.9800 . ?
C38 H38C 0.9800 . ?
O2 C39 1.196(12) . ?
C39 N4 1.363(13) . ?
C39 H39 0.9500 . ?
N4 C41 1.437(13) . ?
N4 C40 1.490(14) . ?
C40 H40A 0.9800 . ?
C40 H40B 0.9800 . ?
C40 H40C 0.9800 . ?
C41 H41A 0.9800 . ?
C41 H41B 0.9800 . ?
C41 H41C 0.9800 . ?
O3 C42 1.394(18) . ?
C42 N5 1.378(19) . ?
C42 H42 0.9500 . ?
N5 C43 1.414(17) . ?
N5 C44 1.449(18) . ?
C43 H43A 0.9800 . ?
C43 H43B 0.9800 . ?
C43 H43C 0.9800 . ?
C44 H44A 0.9800 . ?
C44 H44B 0.9800 . ?
C44 H44C 0.9800 . ?
O4 H4 1.1750 . ?

loop_
_geom_torsion_atom_site_label_1
_geom_torsion_atom_site_label_2
_geom_torsion_atom_site_label_3
_geom_torsion_atom_site_label_4
_geom_torsion
_geom_torsion_site_symmetry_1
_geom_torsion_site_symmetry_2
_geom_torsion_site_symmetry_3
_geom_torsion_site_symmetry_4
_geom_torsion_publ_flag
C4 N1 C1 C2 -0.2(11) . . . . ?
C4 N1 C1 C15 -177.1(8) . . . 2_665 ?
N1 C1 C2 C3 -0.4(14) . . . . ?
C15 C1 C2 C3 176.5(10) 2_665 . . . ?
C1 C2 C3 C4 0.8(14) . . . . ?
C1 N1 C4 C3 0.7(11) . . . . ?
C1 N1 C4 C5 -176.6(9) . . . . ?
C2 C3 C4 N1 -1.0(15) . . . . ?
C2 C3 C4 C5 176.2(11) . . . . ?
N1 C4 C5 C6 5.4(15) . . . . ?
C3 C4 C5 C6 -171.6(10) . . . . ?
N1 C4 C5 C16 -172.4(9) . . . . ?
C3 C4 C5 C16 10.6(15) . . . . ?
C4 C5 C6 C109 -177.5(8) . . . . ?
C16 C5 C6 C109 0.1(13) . . . . ?
C4 C5 C6 N2 -177.5(8) . . . . ?
C16 C5 C6 N2 0.1(13) . . . . ?
C4 C5 C6 C7 4.9(16) . . . . ?
C16 C5 C6 C7 -177.4(8) . . . . ?
C5 C6 C7 C8 176.1(9) . . . . ?
C109 C6 C7 C8 -1.7(9) . . . . ?
N2 C6 C7 C8 -1.7(9) . . . . ?
C6 C7 C8 C10 -176.7(8) . . . . ?
C6 C7 C8 C9 0.4(10) . . . . ?
C6 C7 C8 N102 0.4(10) . . . . ?
C7 C8 C9 O1 162.5(13) . . . . ?
C10 C8 C9 O1 -20.1(18) . . . . ?
C7 C8 C9 N2 1.1(10) . . . . ?
C10 C8 C9 N2 178.5(8) . . . . ?
O1 C9 N2 C6 -167.2(10) . . . . ?
C8 C9 N2 C6 -2.2(10) . . . . ?
C5 C6 N2 C9 -175.6(8) . . . . ?
C7 C6 N2 C9 2.5(10) . . . . ?
C7 C8 N102 C109 1.1(10) . . . . ?
C10 C8 N102 C109 178.5(8) . . . . ?
C8 N102 C109 O101 -178.7(10) . . . . ?
C8 N102 C109 C6 -2.2(10) . . . . ?
C5 C6 C109 O101 -0.3(18) . . . . ?
C7 C6 C109 O101 177.8(13) . . . . ?
C5 C6 C109 N102 -175.6(8) . . . . ?
C7 C6 C109 N102 2.5(10) . . . . ?
C7 C8 C10 C11 -22.9(14) . . . . ?
C9 C8 C10 C11 160.4(8) . . . . ?
N102 C8 C10 C11 160.4(8) . . . . ?
C7 C8 C10 C22 157.9(9) . . . . ?
C9 C8 C10 C22 -18.8(12) . . . . ?
N102 C8 C10 C22 -18.8(12) . . . . ?
C14 N3 C11 C12 4.0(9) . . . . ?
C14 N3 C11 C10 174.3(7) . . . . ?
C8 C10 C11 N3 168.9(8) . . . . ?
C22 C10 C11 N3 -12.0(12) . . . . ?
C8 C10 C11 C12 -23.6(14) . . . . ?
C22 C10 C11 C12 155.6(9) . . . . ?
N3 C11 C12 C13 -3.9(10) . . . . ?
C10 C11 C12 C13 -172.7(9) . . . . ?
C11 C12 C13 C14 2.3(10) . . . . ?
C11 N3 C14 C15 -178.0(7) . . . . ?
C11 N3 C14 C13 -2.6(9) . . . . ?
C12 C13 C14 N3 0.1(10) . . . . ?
C12 C13 C14 C15 174.7(9) . . . . ?
N3 C14 C15 C28 7.1(12) . . . . ?
C13 C14 C15 C28 -166.8(9) . . . . ?
N3 C14 C15 C1 -177.6(8) . . . 2_665 ?
C13 C14 C15 C1 8.5(15) . . . 2_665 ?
C6 C5 C16 C21 92.6(12) . . . . ?
C4 C5 C16 C21 -89.5(11) . . . . ?
C6 C5 C16 C17 -85.6(11) . . . . ?
C4 C5 C16 C17 92.3(12) . . . . ?
C21 C16 C17 F1 179.7(10) . . . . ?
C5 C16 C17 F1 -1.9(16) . . . . ?
C21 C16 C17 C18 -1.8(15) . . . . ?
C5 C16 C17 C18 176.5(10) . . . . ?
F1 C17 C18 C19 178.2(11) . . . . ?
C16 C17 C18 C19 -0.2(18) . . . . ?
F1 C17 C18 F2 0.3(17) . . . . ?
C16 C17 C18 F2 -178.2(10) . . . . ?
F2 C18 C19 F3 -2.5(17) . . . . ?
C17 C18 C19 F3 179.6(10) . . . . ?
F2 C18 C19 C20 179.2(10) . . . . ?
C17 C18 C19 C20 1.3(17) . . . . ?
F3 C19 C20 F4 -1.4(14) . . . . ?
C18 C19 C20 F4 176.9(9) . . . . ?
F3 C19 C20 C21 -178.7(8) . . . . ?
C18 C19 C20 C21 -0.3(15) . . . . ?
C17 C16 C21 C20 3.0(14) . . . . ?
C5 C16 C21 C20 -175.3(9) . . . . ?
C17 C16 C21 F5 178.6(9) . . . . ?
C5 C16 C21 F5 0.3(13) . . . . ?
C19 C20 C21 C16 -2.0(15) . . . . ?
F4 C20 C21 C16 -179.3(8) . . . . ?
C19 C20 C21 F5 -177.7(8) . . . . ?
F4 C20 C21 F5 5.1(13) . . . . ?
C11 C10 C22 C27 117.9(9) . . . . ?
C8 C10 C22 C27 -62.9(12) . . . . ?
C11 C10 C22 C23 -59.8(12) . . . . ?
C8 C10 C22 C23 119.4(10) . . . . ?
C27 C22 C23 F6 178.1(9) . . . . ?
C10 C22 C23 F6 -4.2(15) . . . . ?
C27 C22 C23 C24 0.2(15) . . . . ?
C10 C22 C23 C24 177.9(9) . . . . ?
F6 C23 C24 F7 -0.5(17) . . . . ?
C22 C23 C24 F7 177.5(11) . . . . ?
F6 C23 C24 C25 -178.4(10) . . . . ?
C22 C23 C24 C25 -0.4(17) . . . . ?
F7 C24 C25 C26 -177.4(12) . . . . ?
C23 C24 C25 C26 0(2) . . . . ?
F7 C24 C25 F8 3.5(18) . . . . ?
C23 C24 C25 F8 -178.7(9) . . . . ?
F8 C25 C26 F9 -2.8(19) . . . . ?
C24 C25 C26 F9 178.2(11) . . . . ?
F8 C25 C26 C27 178.9(9) . . . . ?
C24 C25 C26 C27 -0.1(19) . . . . ?
C23 C22 C27 F10 178.0(9) . . . . ?
C10 C22 C27 F10 0.2(14) . . . . ?
C23 C22 C27 C26 0.1(15) . . . . ?
C10 C22 C27 C26 -177.7(9) . . . . ?
F9 C26 C27 C22 -178.6(10) . . . . ?
C25 C26 C27 C22 -0.1(16) . . . . ?
F9 C26 C27 F10 3.4(15) . . . . ?
C25 C26 C27 F10 -178.2(10) . . . . ?
C33 Si1 C30 C31 -168.0(11) . . . . ?
C29 Si1 C30 C31 66.8(12) . . . . ?
C36 Si1 C30 C31 -48.7(12) . . . . ?
C33 Si1 C30 C32 -30.3(16) . . . . ?
C29 Si1 C30 C32 -155.5(12) . . . . ?
C36 Si1 C30 C32 89.0(14) . . . . ?
C30 Si1 C33 C35 -63.7(14) . . . . ?
C29 Si1 C33 C35 61.7(14) . . . . ?
C36 Si1 C33 C35 -179.1(13) . . . . ?
C30 Si1 C33 C34 -179.2(11) . . . . ?
C29 Si1 C33 C34 -53.8(14) . . . . ?
C36 Si1 C33 C34 65.4(15) . . . . ?
O2 C39 N4 C41 0.3(17) . . . . ?
O2 C39 N4 C40 175.9(12) . . . . ?
O3 C42 N5 C43 -1(3) . . . . ?
O3 C42 N5 C44 -169.9(18) . . . . ?
